data_4031985
loop_
_publ_author_name
'Vasilenko, Vladislav'
'Roth, Torsten'
'Blasius, Clemens K.'
'Intorp, Sebastian N.'
'Wadepohl, Hubert'
'Gade, Lutz H.'

_publ_section_title
;
 A modular approach to neutral P,N-ligands: synthesis and coordination
 chemistry.
;
_journal_name_full 'Beilstein journal of organic chemistry'
_journal_page_first 846
_journal_page_last 853
_journal_paper_doi 10.3762/bjoc.12.83
_journal_volume 12
_journal_year 2016
_chemical_formula_moiety 'C35 H43 I Ir N P, C F3 O3 S, C H Cl3'
_chemical_formula_sum 'C37 H44 Cl3 F3 I Ir N O3 P S'
_chemical_formula_weight 1096.21
_space_group_crystal_system monoclinic
_space_group_IT_number 14
_space_group_name_Hall '-P 2yn'
_space_group_name_H-M_alt 'P 1 21/n 1'
_symmetry_cell_setting monoclinic
_symmetry_Int_Tables_number 14
_symmetry_space_group_name_Hall '-P 2yn'
_symmetry_space_group_name_H-M 'P 1 21/n 1'
_atom_sites_solution_hydrogens mixed
_atom_sites_solution_primary iterative
_atom_sites_solution_secondary difmap
_audit_block_code ga_tro127
_audit_creation_date 2016-01-25
_audit_creation_method
;
Olex2 1.2
(compiled 2015.09.30 svn.r3233 for OlexSys, GUI svn.r5103)
;
_audit_update_record '25.01.2016 18:31:28 CET UTC+01:00  encif 1.38'
_cell_angle_alpha 90
_cell_angle_beta 101.562(9)
_cell_angle_gamma 90
_cell_formula_units_Z 4
_cell_length_a 17.335(7)
_cell_length_b 9.113(4)
_cell_length_c 25.210(11)
_cell_measurement_reflns_used 7841
_cell_measurement_temperature 100(2)
_cell_measurement_theta_max 32.30
_cell_measurement_theta_min 2.59
_cell_volume 3902(3)
_computing_cell_refinement
;
SAINT (see _computing_data_reduction). Includes estimated systematic errors
 of the unit cell constants from Monte Carlo simulations.
;
_computing_data_collection 'SMART-5.631 (Bruker AXS, 2003)'
_computing_data_reduction 'SAINT V8.34A (Bruker AXS, 1997-2013),SADABS-2014_5 (Sheldrick and Bruker AXS, 1997-2014)'
_computing_molecular_graphics 'Olex2 (Dolomanov et al., 2009)'
_computing_publication_material 'encif (Wadepohl, 2009-15); encifer 1.5 (CCDC, 2014)'
_computing_structure_refinement 'ShelXL (Sheldrick, 2015)'
_computing_structure_solution 'SUPERFLIP (Palatinus, 2007-2009)'
_diffrn_ambient_environment 'perfluoro polyether oil / N~2~'
_diffrn_ambient_temperature 100(1)
_diffrn_detector 'CCD plate'
_diffrn_detector_area_resol_mean 8.19
_diffrn_detector_type CCD-PXL-KAF2
_diffrn_measured_fraction_theta_full 1.000
_diffrn_measured_fraction_theta_max 0.958
_diffrn_measurement_device 'three-circle diffractometer'
_diffrn_measurement_device_type 'Bruker AXS Smart 1000'
_diffrn_measurement_method '\f- and \w-scans'
_diffrn_measurement_specimen_support 'polyimid foil'
_diffrn_radiation_monochromator graphite
_diffrn_radiation_probe x-ray
_diffrn_radiation_type MoK\a
_diffrn_radiation_wavelength 0.71073
_diffrn_reflns_av_R_equivalents 0.0438
_diffrn_reflns_av_unetI/netI 0.0273
_diffrn_reflns_Laue_measured_fraction_full 1.000
_diffrn_reflns_Laue_measured_fraction_max 0.958
_diffrn_reflns_limit_h_max 25
_diffrn_reflns_limit_h_min -25
_diffrn_reflns_limit_k_max 13
_diffrn_reflns_limit_k_min -13
_diffrn_reflns_limit_l_max 37
_diffrn_reflns_limit_l_min -38
_diffrn_reflns_number 97716
_diffrn_reflns_point_group_measured_fraction_full 1.000
_diffrn_reflns_point_group_measured_fraction_max 0.958
_diffrn_reflns_theta_full 25.242
_diffrn_reflns_theta_max 32.458
_diffrn_reflns_theta_min 2.382
_diffrn_source 'sealed X-Ray tube (Mo)'
_diffrn_source_type 'fine focus tube'
_diffrn_standards_number 0
_exptl_absorpt_coefficient_mu 4.565
_exptl_absorpt_correction_T_max 0.7464
_exptl_absorpt_correction_T_min 0.5181
_exptl_absorpt_correction_type multi-scan
_exptl_absorpt_process_details
;
multi-scan from symmetry-related measurements (Blessing 1995)
SADABS (see _computing_data_reduction)
;
_exptl_crystal_colour orange
_exptl_crystal_density_diffrn 1.866
_exptl_crystal_description needle
_exptl_crystal_F_000 2144
_exptl_crystal_size_max 0.380
_exptl_crystal_size_mid 0.100
_exptl_crystal_size_min 0.050
_refine_diff_density_max 1.757
_refine_diff_density_min -2.082
_refine_diff_density_rms 0.144
_refine_ls_extinction_method none
_refine_ls_goodness_of_fit_ref 1.026
_refine_ls_hydrogen_treatment mixed
_refine_ls_matrix_type full
_refine_ls_number_parameters 473
_refine_ls_number_reflns 13477
_refine_ls_number_restraints 0
_refine_ls_restrained_S_all 1.026
_refine_ls_R_factor_all 0.0321
_refine_ls_R_factor_gt 0.0252
_refine_ls_shift/su_max 0.002
_refine_ls_shift/su_mean 0.000
_refine_ls_structure_factor_coef Fsqd
_refine_ls_weighting_details 'w=1/[\s^2^(Fo^2^)+(0.0273P)^2^+9.1666P] where P=(Fo^2^+2Fc^2^)/3'
_refine_ls_weighting_scheme calc
_refine_ls_wR_factor_gt 0.0590
_refine_ls_wR_factor_ref 0.0620
_reflns_Friedel_coverage 0.000
_reflns_number_gt 11946
_reflns_number_total 13477
_reflns_threshold_expression 'I > 2\s(I)'
_cod_data_source_file 1860-5397-12-83-S2.cif
_cod_data_source_block ga_tro127
_cod_depositor_comments 'Adding full bibliography for 4031975--4031986.cif.'
_cod_original_sg_symbol_H-M 'P 21/n'
_cod_database_code 4031985
_audit_block_refno 2393
_audit_block_usercomment trvvsi
_shelx_space_group_comment
;
The symmetry employed for this shelxl refinement is uniquely defined
by the following loop, which should always be used as a source of
symmetry information in preference to the above space-group names.
They are only intended as comments.
;
_shelx_estimated_absorpt_t_max 0.804
_shelx_estimated_absorpt_t_min 0.276
_shelxl_version_number 2014/7
_olex2_refinement_description
;
1. Fixed Uiso
 At 1.2 times of:
  All C(H) groups
 At 1.5 times of:
  All C(H,H,H) groups
2.a Ternary CH refined with riding coordinates:
 C51(H51)
2.b Aromatic/amide H refined with riding coordinates:
 C7(H7), C9(H9), C15(H15), C16(H16), C17(H17), C18(H18), C19(H19), C21(H21),
 C22(H22), C23(H23), C24(H24), C25(H25)
2.c Idealised Me refined as rotating group:
 C3(H3A,H3B,H3C), C4(H4A,H4B,H4C), C11(H11A,H11B,H11C), C12(H12A,H12B,H12C),
 C13(H13A,H13B,H13C), C31(H31A,H31B,H31C), C32(H32A,H32B,H32C), C33(H33A,H33B,
 H33C), C34(H34A,H34B,H34C), C35(H35A,H35B,H35C)
;
_olex2_submission_special_instructions 'No special instructions were received'

loop_
_symmetry_equiv_pos_as_xyz
'x, y, z'
'-x+1/2, y+1/2, -z+1/2'
'-x, -y, -z'
'x-1/2, -y-1/2, z-1/2'

loop_
_atom_site_label
_atom_site_type_symbol
_atom_site_fract_x
_atom_site_fract_y
_atom_site_fract_z
_atom_site_U_iso_or_equiv
_atom_site_adp_type
_atom_site_occupancy
_atom_site_site_symmetry_order
_atom_site_calc_flag
_atom_site_refinement_flags_posn
Ir Ir 0.05721(2) 0.63604(2) 0.30071(2) 0.00717(3) Uani 1 1 d .
I I 0.10862(2) 0.90167(2) 0.27338(2) 0.01420(4) Uani 1 1 d .
P P -0.02633(3) 0.75494(7) 0.34704(2) 0.00863(10) Uani 1 1 d .
N N 0.12981(11) 0.6446(2) 0.37985(8) 0.0090(3) Uani 1 1 d .
C1 C 0.11318(13) 0.7284(3) 0.41724(9) 0.0103(4) Uani 1 1 d .
H1 H 0.1483(19) 0.731(4) 0.4523(13) 0.012 Uiso 1 1 d R
C2 C 0.04059(14) 0.8223(3) 0.41100(9) 0.0105(4) Uani 1 1 d .
C3 C 0.06571(15) 0.9852(3) 0.40873(10) 0.0137(4) Uani 1 1 d .
H3A H 0.0856 1.0022 0.3755 0.020 Uiso 1 1 calc GR
H3B H 0.1072 1.0074 0.4403 0.020 Uiso 1 1 calc GR
H3C H 0.0202 1.0488 0.4090 0.020 Uiso 1 1 calc GR
C4 C 0.00564(15) 0.8026(3) 0.46238(9) 0.0138(4) Uani 1 1 d .
H4A H -0.0434 0.8588 0.4585 0.021 Uiso 1 1 calc GR
H4B H 0.0434 0.8380 0.4940 0.021 Uiso 1 1 calc GR
H4C H -0.0053 0.6984 0.4671 0.021 Uiso 1 1 calc GR
C5 C 0.19788(13) 0.5487(3) 0.39700(9) 0.0102(4) Uani 1 1 d .
C6 C 0.19214(14) 0.4313(3) 0.43236(9) 0.0117(4) Uani 1 1 d .
C7 C 0.25697(15) 0.3378(3) 0.44673(10) 0.0152(4) Uani 1 1 d .
H7 H 0.2537 0.2580 0.4704 0.018 Uiso 1 1 calc R
C8 C 0.32615(15) 0.3579(3) 0.42745(10) 0.0150(4) Uani 1 1 d .
C9 C 0.33043(14) 0.4773(3) 0.39382(10) 0.0145(4) Uani 1 1 d .
H9 H 0.3777 0.4934 0.3811 0.017 Uiso 1 1 calc R
C10 C 0.26768(14) 0.5740(3) 0.37821(9) 0.0117(4) Uani 1 1 d .
C11 C 0.12024(15) 0.3978(3) 0.45562(10) 0.0147(4) Uani 1 1 d .
H11A H 0.0989 0.4894 0.4671 0.022 Uiso 1 1 calc GR
H11B H 0.1349 0.3324 0.4869 0.022 Uiso 1 1 calc GR
H11C H 0.0803 0.3501 0.4280 0.022 Uiso 1 1 calc GR
C12 C 0.27729(15) 0.7025(3) 0.34278(11) 0.0170(5) Uani 1 1 d .
H12A H 0.2431 0.6896 0.3071 0.025 Uiso 1 1 calc GR
H12B H 0.3323 0.7089 0.3388 0.025 Uiso 1 1 calc GR
H12C H 0.2627 0.7930 0.3594 0.025 Uiso 1 1 calc GR
C13 C 0.39451(16) 0.2537(3) 0.44331(11) 0.0204(5) Uani 1 1 d .
H13A H 0.3899 0.2022 0.4767 0.031 Uiso 1 1 calc GR
H13B H 0.4440 0.3091 0.4493 0.031 Uiso 1 1 calc GR
H13C H 0.3941 0.1821 0.4142 0.031 Uiso 1 1 calc GR
C14 C -0.08660(13) 0.9046(3) 0.31414(9) 0.0107(4) Uani 1 1 d .
C15 C -0.12420(14) 1.0064(3) 0.34202(10) 0.0126(4) Uani 1 1 d .
H15 H -0.1132 1.0072 0.3805 0.015 Uiso 1 1 calc R
C16 C -0.17749(14) 1.1062(3) 0.31351(11) 0.0156(5) Uani 1 1 d .
H16 H -0.2028 1.1750 0.3326 0.019 Uiso 1 1 calc R
C17 C -0.19404(15) 1.1062(3) 0.25726(11) 0.0178(5) Uani 1 1 d .
H17 H -0.2306 1.1747 0.2380 0.021 Uiso 1 1 calc R
C18 C -0.15689(16) 1.0057(3) 0.22923(11) 0.0190(5) Uani 1 1 d .
H18 H -0.1682 1.0050 0.1908 0.023 Uiso 1 1 calc R
C19 C -0.10321(15) 0.9062(3) 0.25761(10) 0.0147(4) Uani 1 1 d .
H19 H -0.0775 0.8385 0.2383 0.018 Uiso 1 1 calc R
C20 C -0.09813(14) 0.6401(3) 0.37166(9) 0.0109(4) Uani 1 1 d .
C21 C -0.07471(15) 0.4979(3) 0.38865(10) 0.0140(4) Uani 1 1 d .
H21 H -0.0239 0.4641 0.3857 0.017 Uiso 1 1 calc R
C22 C -0.12472(17) 0.4054(3) 0.40979(11) 0.0178(5) Uani 1 1 d .
H22 H -0.1083 0.3087 0.4208 0.021 Uiso 1 1 calc R
C23 C -0.19875(16) 0.4543(3) 0.41484(11) 0.0185(5) Uani 1 1 d .
H23 H -0.2333 0.3912 0.4290 0.022 Uiso 1 1 calc R
C24 C -0.22178(15) 0.5952(3) 0.39913(11) 0.0176(5) Uani 1 1 d .
H24 H -0.2720 0.6294 0.4033 0.021 Uiso 1 1 calc R
C25 C -0.17258(14) 0.6882(3) 0.37730(10) 0.0142(4) Uani 1 1 d .
H25 H -0.1896 0.7845 0.3662 0.017 Uiso 1 1 calc R
C26 C 0.02683(14) 0.4046(3) 0.28124(9) 0.0103(4) Uani 1 1 d .
C27 C 0.10394(13) 0.4262(3) 0.26871(9) 0.0106(4) Uani 1 1 d .
C28 C 0.09782(13) 0.5355(3) 0.22824(9) 0.0105(4) Uani 1 1 d .
C29 C 0.01589(13) 0.5830(3) 0.21428(9) 0.0106(4) Uani 1 1 d .
C30 C -0.02771(14) 0.4981(3) 0.24583(9) 0.0107(4) Uani 1 1 d .
C31 C 0.00635(15) 0.2756(3) 0.31224(10) 0.0148(4) Uani 1 1 d .
H31A H 0.0460 0.2644 0.3457 0.022 Uiso 1 1 calc GR
H31B H 0.0052 0.1868 0.2902 0.022 Uiso 1 1 calc GR
H31C H -0.0455 0.2910 0.3212 0.022 Uiso 1 1 calc GR
C32 C 0.17438(14) 0.3346(3) 0.29018(10) 0.0136(4) Uani 1 1 d .
H32A H 0.2220 0.3866 0.2853 0.020 Uiso 1 1 calc GR
H32B H 0.1704 0.2412 0.2706 0.020 Uiso 1 1 calc GR
H32C H 0.1772 0.3158 0.3288 0.020 Uiso 1 1 calc GR
C33 C 0.16057(15) 0.5831(3) 0.19910(10) 0.0153(4) Uani 1 1 d .
H33A H 0.1574 0.6895 0.1935 0.023 Uiso 1 1 calc GR
H33B H 0.1531 0.5333 0.1640 0.023 Uiso 1 1 calc GR
H33C H 0.2123 0.5576 0.2207 0.023 Uiso 1 1 calc GR
C34 C -0.01654(15) 0.6788(3) 0.16676(10) 0.0166(5) Uani 1 1 d .
H34A H -0.0724 0.6980 0.1658 0.025 Uiso 1 1 calc GR
H34B H -0.0107 0.6293 0.1333 0.025 Uiso 1 1 calc GR
H34C H 0.0123 0.7719 0.1701 0.025 Uiso 1 1 calc GR
C35 C -0.11545(14) 0.4944(3) 0.23886(11) 0.0157(5) Uani 1 1 d .
H35A H -0.1298 0.4731 0.2737 0.024 Uiso 1 1 calc GR
H35B H -0.1368 0.4178 0.2127 0.024 Uiso 1 1 calc GR
H35C H -0.1372 0.5898 0.2255 0.024 Uiso 1 1 calc GR
S S 0.73108(4) 0.04833(7) 0.44148(2) 0.01375(11) Uani 1 1 d .
F1 F 0.69176(13) 0.2698(2) 0.49723(8) 0.0339(5) Uani 1 1 d .
F2 F 0.60243(11) 0.1025(3) 0.47746(9) 0.0355(5) Uani 1 1 d .
F3 F 0.70427(14) 0.0649(3) 0.54021(7) 0.0372(5) Uani 1 1 d .
O1 O 0.70041(12) 0.1326(3) 0.39374(8) 0.0240(4) Uani 1 1 d .
O2 O 0.70785(14) -0.1035(2) 0.43926(10) 0.0280(5) Uani 1 1 d .
O3 O 0.81292(11) 0.0754(3) 0.46467(8) 0.0232(4) Uani 1 1 d .
C41 C 0.67958(17) 0.1252(3) 0.49157(11) 0.0207(5) Uani 1 1 d .
Cl1 Cl 0.42953(5) 0.44900(8) 0.56666(3) 0.02747(14) Uani 1 1 d .
Cl2 Cl 0.48513(6) 0.31510(11) 0.67039(3) 0.0376(2) Uani 1 1 d .
Cl3 Cl 0.52500(4) 0.18450(9) 0.57530(3) 0.02652(14) Uani 1 1 d .
C51 C 0.45256(16) 0.2815(3) 0.60073(11) 0.0188(5) Uani 1 1 d .
H51 H 0.4038 0.2201 0.5956 0.023 Uiso 1 1 calc R

loop_
_atom_site_aniso_label
_atom_site_aniso_U_11
_atom_site_aniso_U_22
_atom_site_aniso_U_33
_atom_site_aniso_U_23
_atom_site_aniso_U_13
_atom_site_aniso_U_12
Ir 0.00521(4) 0.00932(4) 0.00686(4) 0.00077(3) 0.00091(3) -0.00025(3)
I 0.01285(7) 0.01363(7) 0.01638(7) 0.00189(5) 0.00358(5) -0.00001(5)
P 0.0068(2) 0.0104(2) 0.0089(2) 0.00055(19) 0.00209(19) -0.00024(19)
N 0.0070(8) 0.0109(9) 0.0091(8) 0.0014(7) 0.0013(6) -0.0006(7)
C1 0.0083(9) 0.0119(10) 0.0105(9) 0.0007(8) 0.0015(8) -0.0021(8)
C2 0.0099(10) 0.0123(10) 0.0087(9) -0.0006(8) 0.0007(7) 0.0000(8)
C3 0.0162(11) 0.0120(10) 0.0128(10) -0.0012(8) 0.0031(8) -0.0019(8)
C4 0.0138(11) 0.0182(11) 0.0099(10) -0.0016(8) 0.0035(8) -0.0021(9)
C5 0.0085(9) 0.0124(10) 0.0089(9) -0.0004(8) 0.0001(7) 0.0010(8)
C6 0.0123(10) 0.0137(10) 0.0086(9) -0.0008(8) 0.0007(8) 0.0004(8)
C7 0.0168(11) 0.0162(11) 0.0122(10) 0.0016(8) 0.0018(9) 0.0029(9)
C8 0.0116(11) 0.0190(12) 0.0128(10) -0.0011(9) -0.0015(8) 0.0041(9)
C9 0.0095(10) 0.0203(12) 0.0129(10) 0.0001(9) 0.0000(8) 0.0010(9)
C10 0.0097(10) 0.0149(11) 0.0097(9) 0.0002(8) -0.0001(8) -0.0011(8)
C11 0.0150(11) 0.0173(11) 0.0122(10) 0.0037(8) 0.0035(8) -0.0003(9)
C12 0.0091(10) 0.0224(13) 0.0188(11) 0.0069(10) 0.0012(9) -0.0011(9)
C13 0.0170(12) 0.0245(13) 0.0186(12) -0.0001(10) 0.0009(10) 0.0098(10)
C14 0.0075(9) 0.0123(10) 0.0125(10) 0.0025(8) 0.0024(8) -0.0002(8)
C15 0.0087(10) 0.0139(10) 0.0156(10) 0.0014(8) 0.0032(8) -0.0005(8)
C16 0.0086(10) 0.0145(11) 0.0240(12) 0.0026(9) 0.0043(9) 0.0002(8)
C17 0.0090(10) 0.0198(12) 0.0245(13) 0.0080(10) 0.0032(9) 0.0022(9)
C18 0.0137(11) 0.0263(13) 0.0161(11) 0.0063(10) 0.0005(9) 0.0027(10)
C19 0.0110(10) 0.0202(12) 0.0133(10) 0.0029(9) 0.0032(8) 0.0019(9)
C20 0.0103(10) 0.0124(10) 0.0099(9) -0.0006(8) 0.0016(8) -0.0012(8)
C21 0.0123(11) 0.0141(11) 0.0164(11) 0.0009(8) 0.0046(9) 0.0002(8)
C22 0.0244(13) 0.0140(11) 0.0158(11) 0.0018(9) 0.0061(10) -0.0026(10)
C23 0.0195(12) 0.0200(12) 0.0173(11) -0.0023(9) 0.0070(9) -0.0096(10)
C24 0.0127(11) 0.0211(12) 0.0205(12) -0.0025(10) 0.0070(9) -0.0052(9)
C25 0.0115(10) 0.0150(11) 0.0164(11) -0.0008(9) 0.0037(8) -0.0023(9)
C26 0.0097(10) 0.0106(9) 0.0105(9) -0.0027(8) 0.0020(8) -0.0015(8)
C27 0.0080(9) 0.0156(10) 0.0084(9) -0.0029(8) 0.0023(7) -0.0006(8)
C28 0.0090(10) 0.0150(10) 0.0076(9) -0.0017(8) 0.0018(7) -0.0004(8)
C29 0.0084(10) 0.0143(10) 0.0081(9) -0.0009(8) -0.0010(7) -0.0010(8)
C30 0.0085(10) 0.0122(10) 0.0110(9) -0.0023(8) 0.0007(8) -0.0016(8)
C31 0.0182(12) 0.0110(10) 0.0161(11) 0.0003(8) 0.0059(9) -0.0026(9)
C32 0.0096(10) 0.0162(11) 0.0145(10) -0.0010(8) 0.0014(8) 0.0024(8)
C33 0.0118(11) 0.0200(12) 0.0159(11) 0.0010(9) 0.0073(9) -0.0012(9)
C34 0.0141(11) 0.0233(12) 0.0107(10) 0.0033(9) -0.0014(8) 0.0012(9)
C35 0.0089(10) 0.0201(12) 0.0180(11) -0.0009(9) 0.0022(9) -0.0026(9)
S 0.0109(3) 0.0173(3) 0.0130(2) -0.0019(2) 0.0021(2) -0.0026(2)
F1 0.0454(12) 0.0237(9) 0.0374(11) -0.0128(8) 0.0200(9) -0.0064(8)
F2 0.0190(9) 0.0531(13) 0.0389(11) -0.0169(10) 0.0162(8) -0.0088(8)
F3 0.0532(13) 0.0469(12) 0.0141(8) 0.0004(8) 0.0127(8) -0.0114(10)
O1 0.0198(10) 0.0370(12) 0.0138(9) 0.0030(8) 0.0001(7) 0.0028(9)
O2 0.0321(12) 0.0173(10) 0.0371(12) -0.0078(9) 0.0131(10) -0.0054(9)
O3 0.0110(9) 0.0345(12) 0.0223(10) -0.0016(8) -0.0008(7) -0.0031(8)
C41 0.0222(13) 0.0247(13) 0.0176(12) -0.0058(10) 0.0095(10) -0.0084(11)
Cl1 0.0292(4) 0.0253(3) 0.0264(3) 0.0048(3) 0.0019(3) 0.0037(3)
Cl2 0.0480(5) 0.0509(5) 0.0158(3) 0.0027(3) 0.0106(3) 0.0166(4)
Cl3 0.0191(3) 0.0357(4) 0.0241(3) -0.0085(3) 0.0028(2) 0.0072(3)
C51 0.0133(11) 0.0205(12) 0.0226(12) 0.0010(10) 0.0036(9) 0.0016(9)

loop_
_atom_type_symbol
_atom_type_description
_atom_type_scat_dispersion_real
_atom_type_scat_dispersion_imag
_atom_type_scat_source
C C 0.0033 0.0016 'International Tables Vol C Tables 4.2.6.8 and 6.1.1.4'
H H 0.0000 0.0000 'International Tables Vol C Tables 4.2.6.8 and 6.1.1.4'
Cl Cl 0.1484 0.1585 'International Tables Vol C Tables 4.2.6.8 and 6.1.1.4'
F F 0.0171 0.0103 'International Tables Vol C Tables 4.2.6.8 and 6.1.1.4'
I I -0.4742 1.8119 'International Tables Vol C Tables 4.2.6.8 and 6.1.1.4'
Ir Ir -1.4442 7.9887 'International Tables Vol C Tables 4.2.6.8 and 6.1.1.4'
N N 0.0061 0.0033 'International Tables Vol C Tables 4.2.6.8 and 6.1.1.4'
O O 0.0106 0.0060 'International Tables Vol C Tables 4.2.6.8 and 6.1.1.4'
P P 0.1023 0.0942 'International Tables Vol C Tables 4.2.6.8 and 6.1.1.4'
S S 0.1246 0.1234 'International Tables Vol C Tables 4.2.6.8 and 6.1.1.4'

loop_
_geom_angle_atom_site_label_1
_geom_angle_atom_site_label_2
_geom_angle_atom_site_label_3
_geom_angle
P Ir I 88.91(3)
N Ir I 92.45(5)
N Ir P 79.75(6)
N Ir C26 108.20(8)
N Ir C27 100.13(8)
N Ir C28 123.02(8)
N Ir C29 160.75(8)
N Ir C30 143.35(8)
C26 Ir I 150.69(6)
C26 Ir P 114.58(6)
C26 Ir C27 37.54(8)
C26 Ir C28 62.31(8)
C26 Ir C29 63.56(9)
C27 Ir I 119.91(6)
C27 Ir P 151.04(6)
C28 Ir I 89.14(7)
C28 Ir P 157.22(6)
C28 Ir C27 36.12(8)
C29 Ir I 90.17(7)
C29 Ir P 119.39(7)
C29 Ir C27 62.36(9)
C29 Ir C28 37.92(8)
C30 Ir I 124.18(7)
C30 Ir P 100.25(7)
C30 Ir C26 38.19(9)
C30 Ir C27 62.62(9)
C30 Ir C28 62.71(9)
C30 Ir C29 37.84(8)
C2 P Ir 104.15(8)
C14 P Ir 118.97(8)
C14 P C2 110.15(11)
C14 P C20 102.53(11)
C20 P Ir 116.28(8)
C20 P C2 103.86(11)
C1 N Ir 121.86(16)
C1 N C5 115.04(19)
C5 N Ir 122.93(14)
N C1 H1 119.2(19)
N C1 C2 124.4(2)
C2 C1 H1 116.3(19)
C1 C2 P 105.18(16)
C1 C2 C3 108.25(19)
C1 C2 C4 107.84(19)
C3 C2 P 114.09(16)
C4 C2 P 113.59(16)
C4 C2 C3 107.61(19)
C2 C3 H3A 109.5
C2 C3 H3B 109.5
C2 C3 H3C 109.5
H3A C3 H3B 109.5
H3A C3 H3C 109.5
H3B C3 H3C 109.5
C2 C4 H4A 109.5
C2 C4 H4B 109.5
C2 C4 H4C 109.5
H4A C4 H4B 109.5
H4A C4 H4C 109.5
H4B C4 H4C 109.5
C6 C5 N 119.1(2)
C10 C5 N 120.0(2)
C10 C5 C6 120.9(2)
C5 C6 C11 124.6(2)
C7 C6 C5 118.1(2)
C7 C6 C11 117.3(2)
C6 C7 H7 118.9
C8 C7 C6 122.2(2)
C8 C7 H7 118.9
C7 C8 C13 120.7(2)
C9 C8 C7 118.0(2)
C9 C8 C13 121.3(2)
C8 C9 H9 118.9
C8 C9 C10 122.2(2)
C10 C9 H9 118.9
C5 C10 C12 122.3(2)
C9 C10 C5 118.5(2)
C9 C10 C12 119.2(2)
C6 C11 H11A 109.5
C6 C11 H11B 109.5
C6 C11 H11C 109.5
H11A C11 H11B 109.5
H11A C11 H11C 109.5
H11B C11 H11C 109.5
C10 C12 H12A 109.5
C10 C12 H12B 109.5
C10 C12 H12C 109.5
H12A C12 H12B 109.5
H12A C12 H12C 109.5
H12B C12 H12C 109.5
C8 C13 H13A 109.5
C8 C13 H13B 109.5
C8 C13 H13C 109.5
H13A C13 H13B 109.5
H13A C13 H13C 109.5
H13B C13 H13C 109.5
C15 C14 P 123.46(18)
C19 C14 P 117.17(18)
C19 C14 C15 118.9(2)
C14 C15 H15 119.9
C16 C15 C14 120.1(2)
C16 C15 H15 119.9
C15 C16 H16 119.7
C17 C16 C15 120.5(2)
C17 C16 H16 119.7
C16 C17 H17 120.1
C16 C17 C18 119.8(2)
C18 C17 H17 120.1
C17 C18 H18 120.1
C19 C18 C17 119.9(3)
C19 C18 H18 120.1
C14 C19 H19 119.6
C18 C19 C14 120.8(2)
C18 C19 H19 119.6
C21 C20 P 117.32(18)
C25 C20 P 124.11(19)
C25 C20 C21 118.5(2)
C20 C21 H21 119.5
C22 C21 C20 120.9(2)
C22 C21 H21 119.5
C21 C22 H22 120.0
C23 C22 C21 120.0(3)
C23 C22 H22 120.0
C22 C23 H23 120.3
C24 C23 C22 119.5(2)
C24 C23 H23 120.3
C23 C24 H24 119.5
C23 C24 C25 121.0(2)
C25 C24 H24 119.5
C20 C25 H25 120.0
C24 C25 C20 120.1(2)
C24 C25 H25 120.0
C27 C26 Ir 74.26(13)
C27 C26 C31 123.2(2)
C30 C26 Ir 70.75(13)
C30 C26 C27 107.7(2)
C30 C26 C31 126.5(2)
C31 C26 Ir 135.04(17)
C26 C27 Ir 68.20(13)
C26 C27 C32 124.8(2)
C28 C27 Ir 71.61(14)
C28 C27 C26 108.3(2)
C28 C27 C32 126.5(2)
C32 C27 Ir 131.57(16)
C27 C28 Ir 72.27(13)
C27 C28 C29 108.1(2)
C27 C28 C33 127.0(2)
C29 C28 Ir 68.39(12)
C29 C28 C33 124.4(2)
C33 C28 Ir 130.58(17)
C28 C29 Ir 73.69(13)
C28 C29 C34 123.8(2)
C30 C29 Ir 70.88(13)
C30 C29 C28 107.7(2)
C30 C29 C34 127.2(2)
C34 C29 Ir 131.09(18)
C26 C30 Ir 71.06(13)
C26 C30 C35 125.8(2)
C29 C30 Ir 71.28(13)
C29 C30 C26 108.1(2)
C29 C30 C35 125.8(2)
C35 C30 Ir 128.52(17)
C26 C31 H31A 109.5
C26 C31 H31B 109.5
C26 C31 H31C 109.5
H31A C31 H31B 109.5
H31A C31 H31C 109.5
H31B C31 H31C 109.5
C27 C32 H32A 109.5
C27 C32 H32B 109.5
C27 C32 H32C 109.5
H32A C32 H32B 109.5
H32A C32 H32C 109.5
H32B C32 H32C 109.5
C28 C33 H33A 109.5
C28 C33 H33B 109.5
C28 C33 H33C 109.5
H33A C33 H33B 109.5
H33A C33 H33C 109.5
H33B C33 H33C 109.5
C29 C34 H34A 109.5
C29 C34 H34B 109.5
C29 C34 H34C 109.5
H34A C34 H34B 109.5
H34A C34 H34C 109.5
H34B C34 H34C 109.5
C30 C35 H35A 109.5
C30 C35 H35B 109.5
C30 C35 H35C 109.5
H35A C35 H35B 109.5
H35A C35 H35C 109.5
H35B C35 H35C 109.5
O1 S O2 115.32(14)
O1 S O3 114.63(13)
O1 S C41 102.95(14)
O2 S O3 115.15(14)
O2 S C41 102.93(13)
O3 S C41 103.38(13)
F1 C41 S 111.28(19)
F2 C41 S 111.14(19)
F2 C41 F1 108.1(3)
F2 C41 F3 107.6(2)
F3 C41 S 111.5(2)
F3 C41 F1 107.0(2)
Cl1 C51 Cl2 109.41(16)
Cl1 C51 Cl3 111.54(15)
Cl1 C51 H51 108.6
Cl2 C51 H51 108.6
Cl3 C51 Cl2 109.96(15)
Cl3 C51 H51 108.6

loop_
_geom_bond_atom_site_label_1
_geom_bond_atom_site_label_2
_geom_bond_distance
Ir I 2.7156(10)
Ir P 2.3052(8)
Ir N 2.136(2)
Ir C26 2.205(2)
Ir C27 2.286(2)
Ir C28 2.278(2)
Ir C29 2.206(2)
Ir C30 2.201(2)
P C2 1.890(2)
P C14 1.814(2)
P C20 1.828(2)
N C1 1.290(3)
N C5 1.463(3)
C1 H1 0.97(3)
C1 C2 1.504(3)
C2 C3 1.551(3)
C2 C4 1.547(3)
C3 H3A 0.9800
C3 H3B 0.9800
C3 H3C 0.9800
C4 H4A 0.9800
C4 H4B 0.9800
C4 H4C 0.9800
C5 C6 1.408(3)
C5 C10 1.404(3)
C6 C7 1.399(3)
C6 C11 1.511(3)
C7 H7 0.9500
C7 C8 1.393(4)
C8 C9 1.390(4)
C8 C13 1.508(4)
C9 H9 0.9500
C9 C10 1.394(3)
C10 C12 1.502(3)
C11 H11A 0.9800
C11 H11B 0.9800
C11 H11C 0.9800
C12 H12A 0.9800
C12 H12B 0.9800
C12 H12C 0.9800
C13 H13A 0.9800
C13 H13B 0.9800
C13 H13C 0.9800
C14 C15 1.401(3)
C14 C19 1.396(3)
C15 H15 0.9500
C15 C16 1.390(3)
C16 H16 0.9500
C16 C17 1.389(4)
C17 H17 0.9500
C17 C18 1.392(4)
C18 H18 0.9500
C18 C19 1.390(4)
C19 H19 0.9500
C20 C21 1.399(3)
C20 C25 1.397(3)
C21 H21 0.9500
C21 C22 1.390(4)
C22 H22 0.9500
C22 C23 1.388(4)
C23 H23 0.9500
C23 C24 1.380(4)
C24 H24 0.9500
C24 C25 1.391(3)
C25 H25 0.9500
C26 C27 1.447(3)
C26 C30 1.442(3)
C26 C31 1.493(3)
C27 C28 1.415(3)
C27 C32 1.488(3)
C28 C29 1.459(3)
C28 C33 1.494(3)
C29 C30 1.429(3)
C29 C34 1.498(3)
C30 C35 1.496(3)
C31 H31A 0.9800
C31 H31B 0.9800
C31 H31C 0.9800
C32 H32A 0.9800
C32 H32B 0.9800
C32 H32C 0.9800
C33 H33A 0.9800
C33 H33B 0.9800
C33 H33C 0.9800
C34 H34A 0.9800
C34 H34B 0.9800
C34 H34C 0.9800
C35 H35A 0.9800
C35 H35B 0.9800
C35 H35C 0.9800
S O1 1.437(2)
S O2 1.439(2)
S O3 1.443(2)
S C41 1.826(3)
F1 C41 1.338(3)
F2 C41 1.329(3)
F3 C41 1.333(4)
Cl1 C51 1.758(3)
Cl2 C51 1.761(3)
Cl3 C51 1.758(3)
C51 H51 1.0000

loop_
_geom_torsion_atom_site_label_1
_geom_torsion_atom_site_label_2
_geom_torsion_atom_site_label_3
_geom_torsion_atom_site_label_4
_geom_torsion
Ir P C2 C1 -20.57(16)
Ir P C2 C3 97.90(16)
Ir P C2 C4 -138.27(16)
Ir P C14 C15 -163.84(17)
Ir P C14 C19 24.0(2)
Ir P C20 C21 34.5(2)
Ir P C20 C25 -149.23(18)
Ir N C1 C2 3.2(3)
Ir N C5 C6 -105.5(2)
Ir N C5 C10 74.4(3)
Ir C26 C27 C28 -60.65(17)
Ir C26 C27 C32 126.3(2)
Ir C26 C30 C29 62.04(16)
Ir C26 C30 C35 -124.4(2)
Ir C27 C28 C29 -59.23(16)
Ir C27 C28 C33 127.9(2)
Ir C28 C29 C30 -63.17(16)
Ir C28 C29 C34 128.9(2)
Ir C29 C30 C26 -61.90(16)
Ir C29 C30 C35 124.5(2)
P C14 C15 C16 -171.63(19)
P C14 C19 C18 171.7(2)
P C20 C21 C22 177.6(2)
P C20 C25 C24 -176.6(2)
N C1 C2 P 13.2(3)
N C1 C2 C3 -109.2(3)
N C1 C2 C4 134.7(2)
N C5 C6 C7 177.8(2)
N C5 C6 C11 -1.6(3)
N C5 C10 C9 -177.7(2)
N C5 C10 C12 3.3(3)
C1 N C5 C6 69.9(3)
C1 N C5 C10 -110.2(2)
C2 P C14 C15 -43.8(2)
C2 P C14 C19 144.00(19)
C2 P C20 C21 -79.2(2)
C2 P C20 C25 97.0(2)
C5 N C1 C2 -172.2(2)
C5 C6 C7 C8 0.3(4)
C6 C5 C10 C9 2.2(3)
C6 C5 C10 C12 -176.8(2)
C6 C7 C8 C9 1.5(4)
C6 C7 C8 C13 -179.2(2)
C7 C8 C9 C10 -1.4(4)
C8 C9 C10 C5 -0.4(4)
C8 C9 C10 C12 178.7(2)
C10 C5 C6 C7 -2.1(3)
C10 C5 C6 C11 178.5(2)
C11 C6 C7 C8 179.7(2)
C13 C8 C9 C10 179.3(2)
C14 P C2 C1 -149.22(15)
C14 P C2 C3 -30.8(2)
C14 P C2 C4 93.08(19)
C14 P C20 C21 166.04(19)
C14 P C20 C25 -17.7(2)
C14 C15 C16 C17 0.0(4)
C15 C14 C19 C18 -0.8(4)
C15 C16 C17 C18 -0.1(4)
C16 C17 C18 C19 -0.3(4)
C17 C18 C19 C14 0.7(4)
C19 C14 C15 C16 0.4(4)
C20 P C2 C1 101.60(16)
C20 P C2 C3 -139.93(17)
C20 P C2 C4 -16.1(2)
C20 P C14 C15 66.3(2)
C20 P C14 C19 -105.9(2)
C20 C21 C22 C23 -0.7(4)
C21 C20 C25 C24 -0.3(4)
C21 C22 C23 C24 -0.5(4)
C22 C23 C24 C25 1.3(4)
C23 C24 C25 C20 -0.9(4)
C25 C20 C21 C22 1.1(4)
C26 C27 C28 Ir 58.52(16)
C26 C27 C28 C29 -0.7(3)
C26 C27 C28 C33 -173.6(2)
C27 C26 C30 Ir -65.59(16)
C27 C26 C30 C29 -3.6(3)
C27 C26 C30 C35 170.0(2)
C27 C28 C29 Ir 61.67(16)
C27 C28 C29 C30 -1.5(3)
C27 C28 C29 C34 -169.4(2)
C28 C29 C30 Ir 65.02(16)
C28 C29 C30 C26 3.1(3)
C28 C29 C30 C35 -170.5(2)
C30 C26 C27 Ir 63.28(16)
C30 C26 C27 C28 2.6(3)
C30 C26 C27 C32 -170.4(2)
C31 C26 C27 Ir -134.0(2)
C31 C26 C27 C28 165.4(2)
C31 C26 C27 C32 -7.7(4)
C31 C26 C30 Ir 132.4(2)
C31 C26 C30 C29 -165.6(2)
C31 C26 C30 C35 8.0(4)
C32 C27 C28 Ir -128.6(2)
C32 C27 C28 C29 172.2(2)
C32 C27 C28 C33 -0.7(4)
C33 C28 C29 Ir -125.2(2)
C33 C28 C29 C30 171.6(2)
C33 C28 C29 C34 3.7(4)
C34 C29 C30 Ir -127.6(3)
C34 C29 C30 C26 170.5(2)
C34 C29 C30 C35 -3.1(4)
O1 S C41 F1 -57.0(2)
O1 S C41 F2 63.5(2)
O1 S C41 F3 -176.4(2)
O2 S C41 F1 -177.2(2)
O2 S C41 F2 -56.7(2)
O2 S C41 F3 63.4(2)
O3 S C41 F1 62.6(2)
O3 S C41 F2 -176.9(2)
O3 S C41 F3 -56.8(2)
